data_7040348
loop_
_publ_author_name
'Dau, Thuy Minh'
'Asamoah, Benjamin Darko'
'Belyaev, Andrey'
'Chakkaradhari, Gomathy'
'Hirva, Pipsa'
'J\"anis, Janne'
'Grachova, Elena V.'
'Tunik, Sergey P.'
'Koshevoy, Igor O.'

_publ_section_title
;
 Adjustable coordination of a hybrid phosphine-phosphine oxide ligand in
 luminescent Cu, Ag and Au complexes.
;
_journal_issue 36
_journal_name_full 'Dalton transactions (Cambridge, England : 2003)'
_journal_page_first 14160
_journal_page_last 14173
_journal_paper_doi 10.1039/c6dt02435a
_journal_volume 45
_journal_year 2016
_chemical_formula_moiety 'C42 H33 Ag I O P3'
_chemical_formula_sum 'C42 H33 Ag I O P3'
_chemical_formula_weight 881.36
_space_group_crystal_system orthorhombic
_space_group_IT_number 33
_space_group_name_Hall 'P 2c -2n'
_space_group_name_H-M_alt 'P n a 21'
_symmetry_space_group_name_Hall 'P 2c -2n'
_symmetry_space_group_name_H-M 'P n a 21'
_atom_sites_solution_hydrogens geom
_audit_creation_method SHELXL-2014/7
_audit_update_record
;
2016-06-13 deposited with the CCDC.
2016-08-05 downloaded from the CCDC.
;
_cell_angle_alpha 90
_cell_angle_beta 90
_cell_angle_gamma 90
_cell_formula_units_Z 4
_cell_length_a 19.311(2)
_cell_length_b 18.4966(15)
_cell_length_c 10.3114(7)
_cell_measurement_reflns_used 9214
_cell_measurement_temperature 120(2)
_cell_measurement_theta_max 37.90
_cell_measurement_theta_min 2.89
_cell_volume 3683.1(5)
_computing_cell_refinement 'SAINT (Bruker AXS, 2009)'
_computing_data_collection 'APEX2 (Bruker AXS, 2010)'
_computing_data_reduction 'SAINT (Bruker AXS, 2009)'
_computing_molecular_graphics 'Diamond v.3.2g (Brandenburg, 2011)'
_computing_publication_material 'SHELXL-2014 (Sheldrick, 2014)'
_computing_structure_refinement 'SHELXL-2014/7 (Sheldrick, 2014)'
_computing_structure_solution 'SHELXS-2014 (Sheldrick, 2014)'
_diffrn_ambient_temperature 120(2)
_diffrn_detector_area_resol_mean 16
_diffrn_measured_fraction_theta_full 0.998
_diffrn_measured_fraction_theta_max 0.999
_diffrn_measurement_device '62mm x 62mm CCD camera on three-circle goniostat'
_diffrn_measurement_device_type 'Bruker SMART APEX II CCD'
_diffrn_measurement_method '\f scans and \w scans'
_diffrn_radiation_monochromator 'flat graphite crystal'
_diffrn_radiation_type MoK\a
_diffrn_radiation_wavelength 0.71073
_diffrn_reflns_av_R_equivalents 0.0306
_diffrn_reflns_av_unetI/netI 0.0186
_diffrn_reflns_Laue_measured_fraction_full 0.998
_diffrn_reflns_Laue_measured_fraction_max 0.999
_diffrn_reflns_limit_h_max 28
_diffrn_reflns_limit_h_min -28
_diffrn_reflns_limit_k_max 27
_diffrn_reflns_limit_k_min -27
_diffrn_reflns_limit_l_max 15
_diffrn_reflns_limit_l_min -15
_diffrn_reflns_number 121032
_diffrn_reflns_point_group_measured_fraction_full 0.999
_diffrn_reflns_point_group_measured_fraction_max 0.999
_diffrn_reflns_theta_full 25.242
_diffrn_reflns_theta_max 31.996
_diffrn_reflns_theta_min 1.524
_exptl_absorpt_coefficient_mu 1.548
_exptl_absorpt_correction_T_max 0.737
_exptl_absorpt_correction_T_min 0.555
_exptl_absorpt_correction_type numerical
_exptl_absorpt_process_details 'SADABS (Sheldrick, 2008)'
_exptl_crystal_colour colourless
_exptl_crystal_density_diffrn 1.589
_exptl_crystal_description block
_exptl_crystal_F_000 1752
_exptl_crystal_size_max 0.965
_exptl_crystal_size_mid 0.322
_exptl_crystal_size_min 0.197
_refine_diff_density_max 1.341
_refine_diff_density_min -0.518
_refine_diff_density_rms 0.088
_refine_ls_abs_structure_details
;
 Flack x determined using 5506 quotients [(I+)-(I-)]/[(I+)+(I-)]
 (Parsons, Flack and Wagner, Acta Cryst. B69 (2013) 249-259).
;
_refine_ls_abs_structure_Flack -0.016(3)
_refine_ls_extinction_method none
_refine_ls_goodness_of_fit_ref 1.078
_refine_ls_hydrogen_treatment constr
_refine_ls_matrix_type full
_refine_ls_number_parameters 433
_refine_ls_number_reflns 12786
_refine_ls_number_restraints 1
_refine_ls_restrained_S_all 1.078
_refine_ls_R_factor_all 0.0280
_refine_ls_R_factor_gt 0.0248
_refine_ls_shift/su_max 0.002
_refine_ls_shift/su_mean 0.000
_refine_ls_structure_factor_coef Fsqd
_refine_ls_weighting_details 'w=1/[\s^2^(Fo^2^)+(0.0321P)^2^+1.7662P] where P=(Fo^2^+2Fc^2^)/3'
_refine_ls_weighting_scheme calc
_refine_ls_wR_factor_gt 0.0601
_refine_ls_wR_factor_ref 0.0617
_reflns_Friedel_coverage 0.908
_reflns_Friedel_fraction_full 1.000
_reflns_Friedel_fraction_max 1.000
_reflns_number_gt 12068
_reflns_number_total 12786
_reflns_threshold_expression 'I > 2\s(I)'
_cod_data_source_file c6dt02435a2.cif
_cod_data_source_block 10
_cod_depositor_comments 'Adding full bibliography for 7040337--7040350.cif.'
_cod_original_cell_volume 3683.1(6)
_cod_database_code 7040348
_shelx_shelxl_version_number 2014/7
_shelx_space_group_comment
;
The symmetry employed for this shelxl refinement is uniquely defined
by the following loop, which should always be used as a source of
symmetry information in preference to the above space-group names.
They are only intended as comments.
;
_shelx_estimated_absorpt_t_min 0.317
_shelx_estimated_absorpt_t_max 0.750

loop_
_space_group_symop_operation_xyz
'x, y, z'
'-x, -y, z+1/2'
'-x+1/2, y+1/2, z+1/2'
'x+1/2, -y+1/2, z'

loop_
_atom_site_label
_atom_site_type_symbol
_atom_site_fract_x
_atom_site_fract_y
_atom_site_fract_z
_atom_site_U_iso_or_equiv
_atom_site_adp_type
_atom_site_occupancy
_atom_site_site_symmetry_order
_atom_site_calc_flag
_atom_site_refinement_flags_posn
_atom_site_refinement_flags_adp
C2 C 0.68134(15) 0.43342(17) -0.0683(3) 0.0227(6) Uani 1 1 d . .
C3 C 0.75029(15) 0.41999(15) -0.1099(3) 0.0186(5) Uani 1 1 d . .
C4 C 0.76069(16) 0.37014(16) -0.2106(3) 0.0213(5) Uani 1 1 d . .
H1 H 0.8064 0.3608 -0.2402 0.026 Uiso 1 1 calc R U
C5 C 0.70529(16) 0.33406(17) -0.2679(3) 0.0231(5) Uani 1 1 d . .
H2 H 0.7136 0.2996 -0.3345 0.028 Uiso 1 1 calc R U
C6 C 0.63825(17) 0.34825(18) -0.2281(3) 0.0268(6) Uani 1 1 d . .
H4 H 0.6004 0.3243 -0.2682 0.032 Uiso 1 1 calc R U
C7 C 0.62667(17) 0.39755(19) -0.1297(4) 0.0283(7) Uani 1 1 d . .
H3 H 0.5805 0.4073 -0.1032 0.034 Uiso 1 1 calc R U
C8 C 0.86167(16) 0.39833(16) 0.0722(3) 0.0209(5) Uani 1 1 d . .
C9 C 0.8579(2) 0.32358(18) 0.0504(4) 0.0325(7) Uani 1 1 d . .
H9 H 0.8332 0.3058 -0.0226 0.039 Uiso 1 1 calc R U
C10 C 0.8896(2) 0.2756(2) 0.1341(4) 0.0410(9) Uani 1 1 d . .
H8 H 0.8869 0.2251 0.1183 0.049 Uiso 1 1 calc R U
C11 C 0.9257(2) 0.3015(2) 0.2423(4) 0.0392(9) Uani 1 1 d . .
H7 H 0.9473 0.2685 0.3002 0.047 Uiso 1 1 calc R U
C12 C 0.9299(2) 0.3743(2) 0.2646(4) 0.0388(8) Uani 1 1 d . .
H6 H 0.9554 0.3918 0.3368 0.047 Uiso 1 1 calc R U
C13 C 0.89672(18) 0.4232(2) 0.1815(3) 0.0292(6) Uani 1 1 d . .
H5 H 0.8981 0.4735 0.1998 0.035 Uiso 1 1 calc R U
C14 C 0.88564(15) 0.46593(16) -0.1772(3) 0.0209(5) Uani 1 1 d . .
C15 C 0.93984(19) 0.41706(19) -0.1941(4) 0.0305(7) Uani 1 1 d . .
H14 H 0.9495 0.3821 -0.1291 0.037 Uiso 1 1 calc R U
C16 C 0.9799(2) 0.4197(2) -0.3069(4) 0.0380(9) Uani 1 1 d . .
H10 H 1.0165 0.3860 -0.3187 0.046 Uiso 1 1 calc R U
C17 C 0.9668(2) 0.4707(2) -0.4013(3) 0.0332(7) Uani 1 1 d . .
H13 H 0.9940 0.4718 -0.4780 0.040 Uiso 1 1 calc R U
C18 C 0.9141(2) 0.5199(2) -0.3840(4) 0.0386(8) Uani 1 1 d . .
H11 H 0.9051 0.5551 -0.4489 0.046 Uiso 1 1 calc R U
C19 C 0.8740(2) 0.5184(2) -0.2714(4) 0.0334(7) Uani 1 1 d . .
H12 H 0.8386 0.5534 -0.2590 0.040 Uiso 1 1 calc R U
C20 C 0.70105(16) 0.47232(17) 0.2009(3) 0.0243(6) Uani 1 1 d . .
C21 C 0.69765(19) 0.39847(19) 0.2279(4) 0.0317(7) Uani 1 1 d . .
H28 H 0.6762 0.3671 0.1670 0.038 Uiso 1 1 calc R U
C22 C 0.7247(2) 0.3698(2) 0.3411(4) 0.0369(8) Uani 1 1 d . .
H27 H 0.7215 0.3195 0.3579 0.044 Uiso 1 1 calc R U
C23 C 0.7567(2) 0.4154(2) 0.4298(4) 0.0367(8) Uani 1 1 d . .
H15 H 0.7758 0.3963 0.5074 0.044 Uiso 1 1 calc R U
C24 C 0.76053(18) 0.48946(19) 0.4045(3) 0.0278(6) Uani 1 1 d . .
H16 H 0.7821 0.5204 0.4661 0.033 Uiso 1 1 calc R U
C25 C 0.73363(15) 0.51903(17) 0.2913(3) 0.0217(5) Uani 1 1 d . .
C26 C 0.66954(15) 0.65777(16) 0.2462(3) 0.0208(5) Uani 1 1 d . .
C27 C 0.65770(17) 0.71079(17) 0.1502(3) 0.0244(6) Uani 1 1 d . .
H21 H 0.6931 0.7221 0.0895 0.029 Uiso 1 1 calc R U
C28 C 0.59424(19) 0.74656(19) 0.1442(4) 0.0307(7) Uani 1 1 d . .
H20 H 0.5862 0.7822 0.0796 0.037 Uiso 1 1 calc R U
C29 C 0.54257(18) 0.7296(2) 0.2337(4) 0.0343(8) Uani 1 1 d . .
H19 H 0.4994 0.7542 0.2304 0.041 Uiso 1 1 calc R U
C30 C 0.55381(17) 0.6776(2) 0.3268(4) 0.0326(7) Uani 1 1 d . .
H18 H 0.5183 0.6666 0.3873 0.039 Uiso 1 1 calc R U
C31 C 0.61721(16) 0.64065(18) 0.3333(3) 0.0264(6) Uani 1 1 d . .
H17 H 0.6243 0.6042 0.3968 0.032 Uiso 1 1 calc R U
C32 C 0.79847(17) 0.65128(16) 0.3877(3) 0.0226(5) Uani 1 1 d . .
C33 C 0.8676(2) 0.6692(2) 0.3708(3) 0.0333(7) Uani 1 1 d . .
H26 H 0.8891 0.6606 0.2894 0.040 Uiso 1 1 calc R U
C34 C 0.9059(2) 0.6995(2) 0.4707(5) 0.0435(9) Uani 1 1 d . .
H22 H 0.9534 0.7105 0.4578 0.052 Uiso 1 1 calc R U
C35 C 0.8751(3) 0.7137(2) 0.5887(4) 0.0408(9) Uani 1 1 d . .
H23 H 0.9012 0.7351 0.6568 0.049 Uiso 1 1 calc R U
C36 C 0.8062(3) 0.6966(3) 0.6072(4) 0.0511(12) Uani 1 1 d . .
H25 H 0.7849 0.7059 0.6887 0.061 Uiso 1 1 calc R U
C37 C 0.7677(2) 0.6660(3) 0.5072(4) 0.0418(10) Uani 1 1 d . .
H24 H 0.7202 0.6550 0.5204 0.050 Uiso 1 1 calc R U
C38 C 0.56857(18) 0.5019(2) 0.0753(4) 0.0345(8) Uani 1 1 d . .
C39 C 0.5338(2) 0.4490(3) 0.1437(5) 0.0475(11) Uani 1 1 d . .
H29 H 0.5588 0.4111 0.1847 0.057 Uiso 1 1 calc R U
C40 C 0.4612(2) 0.4515(3) 0.1525(6) 0.0577(14) Uani 1 1 d . .
H33 H 0.4372 0.4150 0.1991 0.069 Uiso 1 1 calc R U
C41 C 0.4249(2) 0.5062(4) 0.0943(6) 0.0620(16) Uani 1 1 d . .
H30 H 0.3758 0.5068 0.0992 0.074 Uiso 1 1 calc R U
C42 C 0.4591(2) 0.5602(4) 0.0287(7) 0.0647(16) Uani 1 1 d . .
H31 H 0.4337 0.5987 -0.0095 0.078 Uiso 1 1 calc R U
C43 C 0.5317(2) 0.5586(3) 0.0182(5) 0.0485(11) Uani 1 1 d . .
H32 H 0.5555 0.5958 -0.0273 0.058 Uiso 1 1 calc R U
P2 P 0.66182(4) 0.50279(4) 0.05006(9) 0.02525(15) Uani 1 1 d . .
P3 P 0.82645(3) 0.46588(4) -0.03892(8) 0.01852(12) Uani 1 1 d . .
P1 P 0.75358(4) 0.61296(4) 0.24734(7) 0.01946(13) Uani 1 1 d . .
Ag1 Ag 0.81940(2) 0.59438(2) 0.04030(2) 0.02163(5) Uani 1 1 d . .
I1 I 0.89865(2) 0.70775(2) -0.03613(2) 0.02463(4) Uani 1 1 d . .
O1 O 0.68509(13) 0.57499(13) 0.0026(2) 0.0296(5) Uani 1 1 d . .

loop_
_atom_site_aniso_label
_atom_site_aniso_U_11
_atom_site_aniso_U_22
_atom_site_aniso_U_33
_atom_site_aniso_U_23
_atom_site_aniso_U_13
_atom_site_aniso_U_12
C2 0.0192(13) 0.0232(13) 0.0256(13) -0.0086(10) -0.0005(9) -0.0002(10)
C3 0.0189(12) 0.0168(11) 0.0200(11) -0.0041(9) -0.0022(9) -0.0002(9)
C4 0.0219(13) 0.0201(12) 0.0220(12) -0.0058(10) -0.0013(10) 0.0001(10)
C5 0.0256(14) 0.0201(13) 0.0235(13) -0.0061(10) -0.0011(11) -0.0002(11)
C6 0.0234(14) 0.0268(15) 0.0302(15) -0.0080(12) -0.0034(11) -0.0051(12)
C7 0.0197(13) 0.0299(16) 0.0354(17) -0.0128(13) -0.0007(12) -0.0028(12)
C8 0.0200(12) 0.0230(13) 0.0198(12) -0.0015(9) -0.0024(9) 0.0002(10)
C9 0.0436(18) 0.0252(14) 0.0288(15) -0.0014(13) -0.0144(15) 0.0000(13)
C10 0.055(2) 0.0276(16) 0.041(2) 0.0004(15) -0.0197(18) 0.0013(16)
C11 0.042(2) 0.041(2) 0.0344(18) 0.0066(15) -0.0153(16) 0.0056(16)
C12 0.038(2) 0.046(2) 0.0319(17) -0.0010(16) -0.0164(15) -0.0016(17)
C13 0.0290(16) 0.0306(16) 0.0280(15) -0.0041(12) -0.0069(12) -0.0040(13)
C14 0.0195(12) 0.0192(12) 0.0240(12) -0.0041(10) -0.0006(10) -0.0026(10)
C15 0.0282(16) 0.0246(15) 0.0388(18) 0.0043(13) 0.0086(14) 0.0064(12)
C16 0.0328(18) 0.0301(17) 0.051(2) -0.0025(15) 0.0186(16) 0.0027(14)
C17 0.0324(17) 0.0403(19) 0.0268(15) -0.0074(13) 0.0060(13) -0.0132(14)
C18 0.041(2) 0.047(2) 0.0273(16) 0.0096(15) 0.0008(14) -0.0004(17)
C19 0.0334(17) 0.0364(18) 0.0305(16) 0.0048(14) 0.0029(14) 0.0086(14)
C20 0.0199(13) 0.0239(14) 0.0291(14) -0.0081(11) 0.0023(11) -0.0019(11)
C21 0.0297(16) 0.0274(16) 0.0382(18) -0.0081(13) 0.0057(14) -0.0076(13)
C22 0.044(2) 0.0257(16) 0.0413(19) 0.0028(14) 0.0088(16) -0.0072(15)
C23 0.049(2) 0.0311(17) 0.0303(16) 0.0061(13) 0.0049(14) -0.0054(15)
C24 0.0327(16) 0.0283(15) 0.0225(13) -0.0012(11) 0.0012(12) -0.0022(13)
C25 0.0181(12) 0.0231(13) 0.0240(13) -0.0052(10) 0.0036(10) -0.0005(10)
C26 0.0175(12) 0.0201(12) 0.0248(13) -0.0074(10) -0.0009(10) -0.0002(10)
C27 0.0244(14) 0.0222(13) 0.0267(14) -0.0058(11) -0.0004(11) -0.0011(11)
C28 0.0307(16) 0.0238(14) 0.0376(17) -0.0040(13) -0.0067(13) 0.0029(12)
C29 0.0203(14) 0.0280(16) 0.055(2) -0.0086(15) -0.0040(14) 0.0039(12)
C30 0.0188(14) 0.0318(17) 0.047(2) -0.0061(15) 0.0047(13) -0.0012(12)
C31 0.0210(13) 0.0261(15) 0.0319(15) -0.0042(12) 0.0035(11) -0.0013(11)
C32 0.0265(14) 0.0207(12) 0.0207(12) -0.0057(10) -0.0040(11) 0.0024(11)
C33 0.0347(18) 0.043(2) 0.0218(14) 0.0051(13) -0.0050(13) -0.0147(15)
C34 0.047(2) 0.051(2) 0.0326(17) 0.0091(19) -0.0172(18) -0.0242(18)
C35 0.054(2) 0.0309(18) 0.0375(19) -0.0075(14) -0.0241(18) -0.0006(16)
C36 0.055(3) 0.062(3) 0.036(2) -0.028(2) -0.0127(18) 0.021(2)
C37 0.0317(17) 0.061(3) 0.0329(17) -0.0267(17) -0.0022(13) 0.0082(17)
C38 0.0209(14) 0.046(2) 0.0370(17) -0.0241(15) -0.0032(12) 0.0044(13)
C39 0.0276(19) 0.056(3) 0.059(3) -0.017(2) 0.0050(18) -0.0042(17)
C40 0.030(2) 0.078(4) 0.066(3) -0.033(3) 0.011(2) -0.013(2)
C41 0.0231(18) 0.095(4) 0.067(3) -0.048(3) -0.0018(19) 0.007(2)
C42 0.030(2) 0.089(4) 0.074(3) -0.029(3) -0.011(2) 0.022(2)
C43 0.0304(18) 0.064(3) 0.051(3) -0.018(2) -0.0072(17) 0.0131(18)
P2 0.0185(3) 0.0273(3) 0.0300(4) -0.0139(3) -0.0025(3) 0.0020(3)
P3 0.0174(3) 0.0175(3) 0.0207(3) -0.0051(3) -0.0015(3) 0.0001(2)
P1 0.0181(3) 0.0200(3) 0.0203(3) -0.0066(3) 0.0004(2) 0.0005(3)
Ag1 0.01999(8) 0.02050(9) 0.02441(9) -0.00426(8) 0.00031(8) -0.00085(7)
I1 0.02738(9) 0.02361(8) 0.02290(7) 0.00174(8) 0.00342(8) -0.00021(7)
O1 0.0291(11) 0.0246(10) 0.0350(12) -0.0113(9) -0.0079(9) 0.0051(9)

loop_
_atom_type_symbol
_atom_type_description
_atom_type_scat_dispersion_real
_atom_type_scat_dispersion_imag
_atom_type_scat_source
C C 0.0033 0.0016 'International Tables Vol C Tables 4.2.6.8 and 6.1.1.4'
H H 0.0000 0.0000 'International Tables Vol C Tables 4.2.6.8 and 6.1.1.4'
P P 0.1023 0.0942 'International Tables Vol C Tables 4.2.6.8 and 6.1.1.4'
Ag Ag -0.8971 1.1015 'International Tables Vol C Tables 4.2.6.8 and 6.1.1.4'
I I -0.4742 1.8119 'International Tables Vol C Tables 4.2.6.8 and 6.1.1.4'
O O 0.0106 0.0060 'International Tables Vol C Tables 4.2.6.8 and 6.1.1.4'

loop_
_geom_angle_atom_site_label_1
_geom_angle_atom_site_label_2
_geom_angle_atom_site_label_3
_geom_angle
C7 C2 C3 119.2(3)
C7 C2 P2 119.0(2)
C3 C2 P2 121.5(2)
C4 C3 C2 118.2(3)
C4 C3 P3 118.7(2)
C2 C3 P3 123.1(2)
C5 C4 C3 121.3(3)
C5 C4 H1 119.4
C3 C4 H1 119.4
C6 C5 C4 120.1(3)
C6 C5 H2 119.9
C4 C5 H2 119.9
C7 C6 C5 119.6(3)
C7 C6 H4 120.2
C5 C6 H4 120.2
C6 C7 C2 121.5(3)
C6 C7 H3 119.2
C2 C7 H3 119.2
C13 C8 C9 118.7(3)
C13 C8 P3 117.5(2)
C9 C8 P3 123.7(2)
C10 C9 C8 120.7(3)
C10 C9 H9 119.7
C8 C9 H9 119.7
C9 C10 C11 120.0(4)
C9 C10 H8 120.0
C11 C10 H8 120.0
C12 C11 C10 119.9(4)
C12 C11 H7 120.0
C10 C11 H7 120.0
C11 C12 C13 120.4(3)
C11 C12 H6 119.8
C13 C12 H6 119.8
C8 C13 C12 120.2(3)
C8 C13 H5 119.9
C12 C13 H5 119.9
C19 C14 C15 119.1(3)
C19 C14 P3 116.4(2)
C15 C14 P3 124.5(3)
C14 C15 C16 119.8(3)
C14 C15 H14 120.1
C16 C15 H14 120.1
C17 C16 C15 120.6(3)
C17 C16 H10 119.7
C15 C16 H10 119.7
C18 C17 C16 119.8(3)
C18 C17 H13 120.1
C16 C17 H13 120.1
C17 C18 C19 120.2(4)
C17 C18 H11 119.9
C19 C18 H11 119.9
C14 C19 C18 120.4(3)
C14 C19 H12 119.8
C18 C19 H12 119.8
C21 C20 C25 119.1(3)
C21 C20 P2 117.0(3)
C25 C20 P2 123.9(2)
C22 C21 C20 121.6(3)
C22 C21 H28 119.2
C20 C21 H28 119.2
C21 C22 C23 119.4(3)
C21 C22 H27 120.3
C23 C22 H27 120.3
C22 C23 C24 119.7(4)
C22 C23 H15 120.1
C24 C23 H15 120.1
C25 C24 C23 121.5(3)
C25 C24 H16 119.2
C23 C24 H16 119.2
C24 C25 C20 118.6(3)
C24 C25 P1 120.1(2)
C20 C25 P1 120.5(2)
C31 C26 C27 119.6(3)
C31 C26 P1 122.7(3)
C27 C26 P1 117.7(2)
C28 C27 C26 120.2(3)
C28 C27 H21 119.9
C26 C27 H21 119.9
C27 C28 C29 119.5(3)
C27 C28 H20 120.2
C29 C28 H20 120.2
C30 C29 C28 120.4(3)
C30 C29 H19 119.8
C28 C29 H19 119.8
C29 C30 C31 120.8(3)
C29 C30 H18 119.6
C31 C30 H18 119.6
C26 C31 C30 119.5(3)
C26 C31 H17 120.2
C30 C31 H17 120.2
C33 C32 C37 118.3(3)
C33 C32 P1 116.7(2)
C37 C32 P1 124.9(3)
C34 C33 C32 121.1(4)
C34 C33 H26 119.4
C32 C33 H26 119.4
C35 C34 C33 120.2(4)
C35 C34 H22 119.9
C33 C34 H22 119.9
C34 C35 C36 119.5(3)
C34 C35 H23 120.2
C36 C35 H23 120.2
C35 C36 C37 120.3(4)
C35 C36 H25 119.8
C37 C36 H25 119.8
C36 C37 C32 120.4(4)
C36 C37 H24 119.8
C32 C37 H24 119.8
C39 C38 C43 120.0(4)
C39 C38 P2 124.2(3)
C43 C38 P2 115.8(3)
C38 C39 C40 119.7(5)
C38 C39 H29 120.2
C40 C39 H29 120.2
C41 C40 C39 120.5(6)
C41 C40 H33 119.8
C39 C40 H33 119.8
C40 C41 C42 120.4(4)
C40 C41 H30 119.8
C42 C41 H30 119.8
C41 C42 C43 120.1(5)
C41 C42 H31 120.0
C43 C42 H31 120.0
C38 C43 C42 119.3(5)
C38 C43 H32 120.3
C42 C43 H32 120.3
O1 P2 C2 110.51(15)
O1 P2 C38 110.71(17)
C2 P2 C38 107.21(14)
O1 P2 C20 115.63(14)
C2 P2 C20 105.67(14)
C38 P2 C20 106.65(17)
C8 P3 C14 104.88(14)
C8 P3 C3 103.32(13)
C14 P3 C3 100.88(13)
C8 P3 Ag1 117.56(10)
C14 P3 Ag1 106.66(10)
C3 P3 Ag1 121.26(9)
C26 P1 C32 104.53(14)
C26 P1 C25 104.19(14)
C32 P1 C25 105.71(14)
C26 P1 Ag1 120.54(11)
C32 P1 Ag1 119.09(11)
C25 P1 Ag1 100.76(9)
P1 Ag1 P3 115.66(3)
P1 Ag1 I1 115.290(19)
P3 Ag1 I1 127.23(2)

loop_
_geom_bond_atom_site_label_1
_geom_bond_atom_site_label_2
_geom_bond_distance
C2 C7 1.399(4)
C2 C3 1.421(4)
C2 P2 1.810(3)
C3 C4 1.403(4)
C3 P3 1.849(3)
C4 C5 1.393(4)
C4 H1 0.9500
C5 C6 1.383(5)
C5 H2 0.9500
C6 C7 1.383(4)
C6 H4 0.9500
C7 H3 0.9500
C8 C13 1.393(4)
C8 C9 1.403(4)
C8 P3 1.826(3)
C9 C10 1.381(5)
C9 H9 0.9500
C10 C11 1.400(6)
C10 H8 0.9500
C11 C12 1.369(6)
C11 H7 0.9500
C12 C13 1.401(5)
C12 H6 0.9500
C13 H5 0.9500
C14 C19 1.391(5)
C14 C15 1.394(4)
C14 P3 1.827(3)
C15 C16 1.398(5)
C15 H14 0.9500
C16 C17 1.379(6)
C16 H10 0.9500
C17 C18 1.377(6)
C17 H13 0.9500
C18 C19 1.396(5)
C18 H11 0.9500
C19 H12 0.9500
C20 C21 1.396(5)
C20 C25 1.418(4)
C20 P2 1.820(4)
C21 C22 1.384(6)
C21 H28 0.9500
C22 C23 1.389(6)
C22 H27 0.9500
C23 C24 1.396(5)
C23 H15 0.9500
C24 C25 1.390(4)
C24 H16 0.9500
C25 P1 1.836(3)
C26 C31 1.388(4)
C26 C27 1.412(5)
C26 P1 1.822(3)
C27 C28 1.394(5)
C27 H21 0.9500
C28 C29 1.395(6)
C28 H20 0.9500
C29 C30 1.377(6)
C29 H19 0.9500
C30 C31 1.404(5)
C30 H18 0.9500
C31 H17 0.9500
C32 C33 1.386(5)
C32 C37 1.394(5)
C32 P1 1.830(3)
C33 C34 1.386(5)
C33 H26 0.9500
C34 C35 1.379(8)
C34 H22 0.9500
C35 C36 1.381(7)
C35 H23 0.9500
C36 C37 1.392(5)
C36 H25 0.9500
C37 H24 0.9500
C38 C39 1.380(7)
C38 C43 1.399(6)
C38 P2 1.819(4)
C39 C40 1.405(6)
C39 H29 0.9500
C40 C41 1.369(9)
C40 H33 0.9500
C41 C42 1.377(10)
C41 H30 0.9500
C42 C43 1.406(6)
C42 H31 0.9500
C43 H32 0.9500
P2 O1 1.492(3)
P3 Ag1 2.5170(7)
P1 Ag1 2.5083(8)
Ag1 I1 2.7130(3)

loop_
_geom_torsion_atom_site_label_1
_geom_torsion_atom_site_label_2
_geom_torsion_atom_site_label_3
_geom_torsion_atom_site_label_4
_geom_torsion
C7 C2 C3 C4 -0.9(5)
P2 C2 C3 C4 -174.1(2)
C7 C2 C3 P3 178.4(3)
P2 C2 C3 P3 5.1(4)
C2 C3 C4 C5 -0.6(4)
P3 C3 C4 C5 -179.9(2)
C3 C4 C5 C6 1.6(5)
C4 C5 C6 C7 -1.1(5)
C5 C6 C7 C2 -0.4(6)
C3 C2 C7 C6 1.3(5)
P2 C2 C7 C6 174.8(3)
C13 C8 C9 C10 -1.5(6)
P3 C8 C9 C10 175.7(3)
C8 C9 C10 C11 0.3(7)
C9 C10 C11 C12 -0.4(7)
C10 C11 C12 C13 1.6(7)
C9 C8 C13 C12 2.7(5)
P3 C8 C13 C12 -174.6(3)
C11 C12 C13 C8 -2.8(6)
C19 C14 C15 C16 -2.4(5)
P3 C14 C15 C16 176.8(3)
C14 C15 C16 C17 0.7(6)
C15 C16 C17 C18 0.5(6)
C16 C17 C18 C19 0.0(6)
C15 C14 C19 C18 2.9(6)
P3 C14 C19 C18 -176.3(3)
C17 C18 C19 C14 -1.7(6)
C25 C20 C21 C22 0.6(5)
P2 C20 C21 C22 -178.8(3)
C20 C21 C22 C23 -0.6(6)
C21 C22 C23 C24 0.6(6)
C22 C23 C24 C25 -0.6(6)
C23 C24 C25 C20 0.6(5)
C23 C24 C25 P1 -168.7(3)
C21 C20 C25 C24 -0.6(4)
P2 C20 C25 C24 178.7(2)
C21 C20 C25 P1 168.7(2)
P2 C20 C25 P1 -12.0(4)
C31 C26 C27 C28 1.0(4)
P1 C26 C27 C28 179.6(2)
C26 C27 C28 C29 0.0(5)
C27 C28 C29 C30 -0.5(5)
C28 C29 C30 C31 -0.1(6)
C27 C26 C31 C30 -1.6(5)
P1 C26 C31 C30 179.9(3)
C29 C30 C31 C26 1.1(5)
C37 C32 C33 C34 1.4(6)
P1 C32 C33 C34 179.1(3)
C32 C33 C34 C35 -1.3(6)
C33 C34 C35 C36 0.9(7)
C34 C35 C36 C37 -0.7(7)
C35 C36 C37 C32 0.8(7)
C33 C32 C37 C36 -1.2(6)
P1 C32 C37 C36 -178.7(4)
C43 C38 C39 C40 1.8(6)
P2 C38 C39 C40 -177.0(3)
C38 C39 C40 C41 -0.4(7)
C39 C40 C41 C42 -1.4(7)
C40 C41 C42 C43 1.7(8)
C39 C38 C43 C42 -1.5(6)
P2 C38 C43 C42 177.4(4)
C41 C42 C43 C38 -0.3(7)
C7 C2 P2 O1 -114.0(3)
C3 C2 P2 O1 59.3(3)
C7 C2 P2 C38 6.7(3)
C3 C2 P2 C38 180.0(3)
C7 C2 P2 C20 120.2(3)
C3 C2 P2 C20 -66.5(3)
C39 C38 P2 O1 -165.7(3)
C43 C38 P2 O1 15.4(3)
C39 C38 P2 C2 73.7(4)
C43 C38 P2 C2 -105.2(3)
C39 C38 P2 C20 -39.2(4)
C43 C38 P2 C20 142.0(3)
C21 C20 P2 O1 -161.0(2)
C25 C20 P2 O1 19.7(3)
C21 C20 P2 C2 -38.4(3)
C25 C20 P2 C2 142.2(3)
C21 C20 P2 C38 75.5(3)
C25 C20 P2 C38 -103.9(3)
C13 C8 P3 C14 104.1(3)
C9 C8 P3 C14 -73.1(3)
C13 C8 P3 C3 -150.6(3)
C9 C8 P3 C3 32.2(3)
C13 C8 P3 Ag1 -14.1(3)
C9 C8 P3 Ag1 168.7(3)
C19 C14 P3 C8 -173.9(3)
C15 C14 P3 C8 6.9(3)
C19 C14 P3 C3 79.0(3)
C15 C14 P3 C3 -100.2(3)
C19 C14 P3 Ag1 -48.5(3)
C15 C14 P3 Ag1 132.3(3)
C4 C3 P3 C8 -79.9(3)
C2 C3 P3 C8 100.8(3)
C4 C3 P3 C14 28.4(3)
C2 C3 P3 C14 -150.8(3)
C4 C3 P3 Ag1 145.7(2)
C2 C3 P3 Ag1 -33.6(3)
C31 C26 P1 C32 -74.8(3)
C27 C26 P1 C32 106.7(2)
C31 C26 P1 C25 36.0(3)
C27 C26 P1 C25 -142.6(2)
C31 C26 P1 Ag1 147.8(2)
C27 C26 P1 Ag1 -30.7(3)
C33 C32 P1 C26 -137.3(3)
C37 C32 P1 C26 40.2(4)
C33 C32 P1 C25 113.1(3)
C37 C32 P1 C25 -69.4(4)
C33 C32 P1 Ag1 0.9(3)
C37 C32 P1 Ag1 178.4(3)
C24 C25 P1 C26 -118.0(3)
C20 C25 P1 C26 72.8(3)
C24 C25 P1 C32 -8.2(3)
C20 C25 P1 C32 -177.3(2)
C24 C25 P1 Ag1 116.4(2)
C20 C25 P1 Ag1 -52.7(2)
